data_7122824
loop_
_publ_author_name
'Chambenahalli, Raju'
'Andrews, Alex P.'
'Ritter, Florian'
'Okuda, Jun'
'Venugopal, Ajay'

_publ_section_title
;
 Terminal Hydridozinc Cation
;
_journal_name_full 'Chemical Communications'
_journal_paper_doi 10.1039/C8CC09839E
_journal_year 2019
_chemical_formula_moiety "'C46 H47 B F24 N4 Zn"
_chemical_formula_sum 'C46 H47 B F24 N4 Zn'
_chemical_formula_weight 1188.05
_space_group_crystal_system monoclinic
_space_group_IT_number 14
_space_group_name_Hall '-P 2ybc'
_space_group_name_H-M_alt 'P 1 21/c 1'
_symmetry_space_group_name_Hall '-P 2ybc'
_symmetry_space_group_name_H-M 'P 1 21/c 1'
_atom_sites_solution_hydrogens geom
_audit_creation_method SHELXL-2017/1
_audit_update_record
;
2018-12-12 deposited with the CCDC.
2019-01-14 downloaded from the CCDC.
;
_cell_angle_alpha 90
_cell_angle_beta 93.6760(10)
_cell_angle_gamma 90
_cell_formula_units_Z 4
_cell_length_a 12.6025(3)
_cell_length_b 17.6868(4)
_cell_length_c 22.9841(5)
_cell_measurement_reflns_used 9938
_cell_measurement_temperature 150(2)
_cell_measurement_theta_max 26.94
_cell_measurement_theta_min 2.30
_cell_volume 5112.6(2)
_computing_cell_refinement 'APEX2/SAINT (Bruker, 2004)'
_computing_data_collection 'APEX2 (Bruker, 2004)'
_computing_data_reduction 'SAINT/XPREP (Bruker, 2004)'
_computing_molecular_graphics 'ORTEP3 (Farrugia, 1997) and Mercury (Bruno et al., 2002)'
_computing_publication_material 'SHELXL-2014 (Sheldrick, 2014)'
_computing_structure_refinement 'SHELXL-2017/1 (Sheldrick, 2017)'
_computing_structure_solution 'SHELXT 2013/5 (Sheldrick, 2013)'
_diffrn_ambient_temperature 150(2)
_diffrn_detector_area_resol_mean 0
_diffrn_measured_fraction_theta_full 0.998
_diffrn_measured_fraction_theta_max 0.998
_diffrn_measurement_device_type 'Bruker KAPPA APEX-II CCD'
_diffrn_measurement_method '\f and \w scans'
_diffrn_radiation_type MoK\a
_diffrn_radiation_wavelength 0.71073
_diffrn_reflns_av_R_equivalents 0.0378
_diffrn_reflns_av_unetI/netI 0.0372
_diffrn_reflns_Laue_measured_fraction_full 0.998
_diffrn_reflns_Laue_measured_fraction_max 0.998
_diffrn_reflns_limit_h_max 14
_diffrn_reflns_limit_h_min -14
_diffrn_reflns_limit_k_max 21
_diffrn_reflns_limit_k_min -21
_diffrn_reflns_limit_l_max 26
_diffrn_reflns_limit_l_min -27
_diffrn_reflns_number 38629
_diffrn_reflns_point_group_measured_fraction_full 0.998
_diffrn_reflns_point_group_measured_fraction_max 0.998
_diffrn_reflns_theta_full 24.999
_diffrn_reflns_theta_max 24.999
_diffrn_reflns_theta_min 1.454
_diffrn_source 'sealed tube'
_exptl_absorpt_coefficient_mu 0.606
_exptl_absorpt_correction_T_max 0.915
_exptl_absorpt_correction_T_min 0.888
_exptl_absorpt_correction_type multi-scan
_exptl_absorpt_process_details SADABS
_exptl_crystal_colour colourless
_exptl_crystal_density_diffrn 1.543
_exptl_crystal_density_meas 1.543
_exptl_crystal_density_method NONE
_exptl_crystal_description BLOCK
_exptl_crystal_F_000 2408
_exptl_crystal_size_max 0.200
_exptl_crystal_size_mid 0.180
_exptl_crystal_size_min 0.150
_refine_diff_density_max 0.807
_refine_diff_density_min -0.841
_refine_diff_density_rms 0.073
_refine_ls_extinction_method none
_refine_ls_goodness_of_fit_ref 1.024
_refine_ls_hydrogen_treatment constr
_refine_ls_matrix_type full
_refine_ls_number_parameters 809
_refine_ls_number_reflns 8977
_refine_ls_number_restraints 199
_refine_ls_restrained_S_all 1.072
_refine_ls_R_factor_all 0.0796
_refine_ls_R_factor_gt 0.0609
_refine_ls_shift/su_max 0.000
_refine_ls_shift/su_mean 0.000
_refine_ls_structure_factor_coef Fsqd
_refine_ls_weighting_details 'w=1/[\s^2^(Fo^2^)+(0.0823P)^2^+10.1162P] where P=(Fo^2^+2Fc^2^)/3'
_refine_ls_weighting_scheme calc
_refine_ls_wR_factor_gt 0.1562
_refine_ls_wR_factor_ref 0.1721
_reflns_Friedel_coverage 0.000
_reflns_number_gt 7009
_reflns_number_total 8977
_reflns_threshold_expression 'I > 2\s(I)'
_cod_data_source_file c8cc09839e2.cif
_cod_data_source_block compound1
_cod_database_code 7122824
_shelx_shelxl_version_number 2017/1
_shelx_space_group_comment
;
The symmetry employed for this shelxl refinement is uniquely defined
by the following loop, which should always be used as a source of
symmetry information in preference to the above space-group names.
They are only intended as comments.
;
_shelx_estimated_absorpt_t_min 0.888
_shelx_estimated_absorpt_t_max 0.915

loop_
_space_group_symop_operation_xyz
'x, y, z'
'-x, y+1/2, -z+1/2'
'-x, -y, -z'
'x, -y-1/2, z-1/2'

loop_
_atom_site_label
_atom_site_type_symbol
_atom_site_fract_x
_atom_site_fract_y
_atom_site_fract_z
_atom_site_U_iso_or_equiv
_atom_site_adp_type
_atom_site_occupancy
_atom_site_site_symmetry_order
_atom_site_calc_flag
_atom_site_refinement_flags_posn
_atom_site_refinement_flags_adp
_atom_site_refinement_flags_occupancy
_atom_site_disorder_assembly
_atom_site_disorder_group
C1 C 0.6587(4) 0.3308(3) 0.0975(3) 0.0712(15) Uani 1 1 d . . . . .
H1A H 0.709653 0.361629 0.121978 0.085 Uiso 1 1 calc R U . . .
H1B H 0.658747 0.349815 0.057030 0.085 Uiso 1 1 calc R U . . .
C2 C 0.5546(5) 0.3397(3) 0.1180(3) 0.0812(18) Uani 1 1 d . . . . .
H2A H 0.532201 0.393044 0.112363 0.097 Uiso 1 1 calc R U . . .
H2B H 0.557723 0.329056 0.160353 0.097 Uiso 1 1 calc R U . . .
C3 C 0.4381(5) 0.3187(4) 0.0311(3) 0.0860(19) Uani 1 1 d . . . . .
H3A H 0.499477 0.323201 0.007189 0.129 Uiso 1 1 calc R U . . .
H3B H 0.385820 0.284202 0.012116 0.129 Uiso 1 1 calc R U . . .
H3C H 0.405673 0.368628 0.035379 0.129 Uiso 1 1 calc R U . . .
C4 C 0.3814(4) 0.2830(4) 0.1232(3) 0.0786(17) Uani 1 1 d . . . . .
H4A H 0.404441 0.263229 0.161757 0.118 Uiso 1 1 calc R U . . .
H4B H 0.349034 0.332938 0.127385 0.118 Uiso 1 1 calc R U . . .
H4C H 0.329180 0.248511 0.104122 0.118 Uiso 1 1 calc R U . . .
C5 C 0.7424(4) 0.2342(3) 0.1574(2) 0.0658(14) Uani 1 1 d . . . . .
H5A H 0.705597 0.262930 0.187059 0.079 Uiso 1 1 calc R U . . .
H5B H 0.817839 0.250286 0.159674 0.079 Uiso 1 1 calc R U . . .
C6 C 0.7368(5) 0.1517(4) 0.1708(3) 0.087(2) Uani 1 1 d . . . . .
H6A H 0.782516 0.123262 0.145020 0.105 Uiso 1 1 calc R U . . .
H6B H 0.763319 0.142700 0.211659 0.105 Uiso 1 1 calc R U . . .
C7 C 0.5589(6) 0.1395(5) 0.2089(3) 0.098(2) Uani 1 1 d . . . . .
H7A H 0.487634 0.119316 0.198843 0.147 Uiso 1 1 calc R U . . .
H7B H 0.588624 0.115024 0.244624 0.147 Uiso 1 1 calc R U . . .
H7C H 0.554391 0.194134 0.215294 0.147 Uiso 1 1 calc R U . . .
C8 C 0.6341(6) 0.0408(4) 0.1563(3) 0.099(2) Uani 1 1 d . . . . .
H8A H 0.679648 0.028440 0.124615 0.148 Uiso 1 1 calc R U . . .
H8B H 0.664668 0.019287 0.192873 0.148 Uiso 1 1 calc R U . . .
H8C H 0.562958 0.019716 0.147458 0.148 Uiso 1 1 calc R U . . .
C9 C 0.7742(4) 0.2384(4) 0.0553(2) 0.0757(17) Uani 1 1 d . . . . .
H9A H 0.820871 0.283217 0.053283 0.091 Uiso 1 1 calc R U . . .
H9B H 0.819170 0.194932 0.068412 0.091 Uiso 1 1 calc R U . . .
C10 C 0.7260(5) 0.2226(4) -0.0023(3) 0.0848(19) Uani 1 1 d . . . . .
H10A H 0.782046 0.207363 -0.028243 0.102 Uiso 1 1 calc R U . . .
H10B H 0.692195 0.269238 -0.018539 0.102 Uiso 1 1 calc R U . . .
C11 C 0.5782(5) 0.1705(5) -0.0559(2) 0.097(2) Uani 1 1 d . . . . .
H11A H 0.523261 0.131168 -0.057122 0.145 Uiso 1 1 calc R U . . .
H11B H 0.544336 0.220396 -0.057063 0.145 Uiso 1 1 calc R U . . .
H11C H 0.621504 0.164849 -0.089535 0.145 Uiso 1 1 calc R U . . .
C12 C 0.6946(5) 0.0878(4) -0.0002(3) 0.0835(18) Uani 1 1 d . . . . .
H12A H 0.638555 0.049368 0.000229 0.125 Uiso 1 1 calc R U . . .
H12B H 0.734980 0.080775 -0.034852 0.125 Uiso 1 1 calc R U . . .
H12C H 0.742372 0.082715 0.034902 0.125 Uiso 1 1 calc R U . . .
C13 C 0.4306(4) 0.1021(3) 0.0641(3) 0.0669(14) Uani 1 1 d . . . . .
H13A H 0.462251 0.053481 0.052677 0.080 Uiso 1 1 calc R U . . .
H13B H 0.399841 0.093528 0.102124 0.080 Uiso 1 1 calc R U . . .
C14 C 0.3384(5) 0.1188(4) 0.0198(3) 0.089(2) Uani 1 1 d . . . . .
H14A H 0.287720 0.076754 0.019007 0.134 Uiso 1 1 calc R U . . .
H14B H 0.302690 0.165392 0.030868 0.134 Uiso 1 1 calc R U . . .
H14C H 0.365526 0.125072 -0.018915 0.134 Uiso 1 1 calc R U . . .
C15 C 0.0967(3) 0.52053(18) 0.17590(14) 0.0246(7) Uani 1 1 d . . . . .
C16 C 0.0621(3) 0.59406(19) 0.18521(14) 0.0249(7) Uani 1 1 d . . . . .
H16 H -0.002450 0.601344 0.203659 0.030 Uiso 1 1 calc R U . . .
C17 C 0.1182(3) 0.65697(18) 0.16862(14) 0.0259(7) Uani 1 1 d . . . . .
C18 C 0.2147(3) 0.64875(19) 0.14394(15) 0.0281(7) Uani 1 1 d . . . . .
H18 H 0.254306 0.691710 0.133224 0.034 Uiso 1 1 calc R U . . .
C19 C 0.2520(3) 0.5768(2) 0.13533(15) 0.0297(8) Uani 1 1 d . . . . .
C20 C 0.1940(3) 0.51450(19) 0.15041(15) 0.0285(7) Uani 1 1 d . . . . .
H20 H 0.221309 0.465566 0.143180 0.034 Uiso 1 1 calc R U . . .
C21 C 0.0759(3) 0.7340(2) 0.17898(16) 0.0337(8) Uani 1 1 d . . . . .
C22 C 0.3551(3) 0.5658(2) 0.1083(2) 0.0473(11) Uani 1 1 d . . . . .
C23 C 0.0875(3) 0.42434(19) 0.26151(15) 0.0283(7) Uani 1 1 d . . . . .
C24 C 0.0476(3) 0.44631(19) 0.31434(15) 0.0327(8) Uani 1 1 d . . . . .
H24 H -0.013540 0.477809 0.313561 0.039 Uiso 1 1 calc R U . . .
C25 C 0.0940(3) 0.4238(2) 0.36765(16) 0.0377(9) Uani 1 1 d . . . . .
C26 C 0.1852(3) 0.3804(2) 0.37122(17) 0.0439(10) Uani 1 1 d . . . . .
H26 H 0.216153 0.363951 0.407829 0.053 Uiso 1 1 calc R U . . .
C27 C 0.2299(3) 0.3617(2) 0.32006(18) 0.0409(9) Uani 1 1 d . . . . .
C28 C 0.1823(3) 0.3832(2) 0.26676(16) 0.0335(8) Uani 1 1 d . . . . .
H28 H 0.215376 0.369517 0.232301 0.040 Uiso 1 1 calc R U . . .
C29 C 0.0448(4) 0.4459(3) 0.42268(17) 0.0494(11) Uani 1 1 d . . . . .
C30 C 0.3282(4) 0.3148(4) 0.3214(3) 0.0697(16) Uani 1 1 d . . . . .
C31 C -0.0954(3) 0.46290(19) 0.19644(16) 0.0310(8) Uani 1 1 d . . . . .
C32 C -0.1627(3) 0.4347(2) 0.23701(17) 0.0334(8) Uani 1 1 d . . . . .
H32 H -0.134127 0.402738 0.267293 0.040 Uiso 1 1 calc R U . . .
C33 C -0.2705(3) 0.4520(2) 0.2345(2) 0.0462(10) Uani 1 1 d . . . . .
C34 C -0.3165(3) 0.4963(3) 0.1908(3) 0.0587(13) Uani 1 1 d . . . . .
H34 H -0.389758 0.509301 0.190173 0.070 Uiso 1 1 calc R U . . .
C35 C -0.2536(3) 0.5214(3) 0.1481(3) 0.0625(14) Uani 1 1 d . U . . .
C36 C -0.1456(3) 0.5054(2) 0.1511(2) 0.0456(10) Uani 1 1 d . . . . .
H36 H -0.103873 0.524098 0.121245 0.055 Uiso 1 1 calc R U . . .
C37 C -0.3364(4) 0.4217(3) 0.2811(3) 0.0655(15) Uani 1 1 d . . . . .
C38 C -0.3082(5) 0.5583(4) 0.0909(4) 0.109(3) Uani 1 1 d . U . . .
C39 C 0.0452(3) 0.37540(19) 0.15099(14) 0.0264(7) Uani 1 1 d . . . . .
C40 C 0.0375(3) 0.3877(2) 0.09099(16) 0.0359(8) Uani 1 1 d . . . . .
H40 H 0.027095 0.437863 0.076926 0.043 Uiso 1 1 calc R U . . .
C41 C 0.0444(3) 0.3294(3) 0.05106(17) 0.0439(10) Uani 1 1 d . . . . .
C42 C 0.0615(3) 0.2560(3) 0.06965(18) 0.0468(11) Uani 1 1 d . . . . .
H42 H 0.068306 0.216127 0.042412 0.056 Uiso 1 1 calc R U . . .
C43 C 0.0686(3) 0.2419(2) 0.12875(18) 0.0390(9) Uani 1 1 d . . . . .
C44 C 0.0585(3) 0.3004(2) 0.16830(16) 0.0296(8) Uani 1 1 d . . . . .
H44 H 0.060766 0.288775 0.208713 0.036 Uiso 1 1 calc R U . . .
C45 C 0.0288(5) 0.3441(4) -0.0128(2) 0.0770(19) Uani 1 1 d . . . . .
C46 C 0.0845(5) 0.1632(3) 0.1511(2) 0.0591(13) Uani 1 1 d . . . . .
N1 N 0.6937(3) 0.2527(2) 0.09896(15) 0.0473(9) Uani 1 1 d . . . . .
N2 N 0.4725(3) 0.2895(2) 0.08800(18) 0.0548(10) Uani 1 1 d . . . . .
N3 N 0.6264(3) 0.1247(3) 0.16209(18) 0.0625(11) Uani 1 1 d . . . . .
N4 N 0.6465(3) 0.1630(2) -0.00162(18) 0.0558(10) Uani 1 1 d . . . . .
B1 B 0.0322(3) 0.4455(2) 0.19706(17) 0.0263(8) Uani 1 1 d . . . . .
F1 F -0.0600(2) 0.45421(19) 0.41605(11) 0.0692(8) Uani 1 1 d . . . . .
F2 F 0.0803(3) 0.5118(2) 0.44236(15) 0.0937(12) Uani 1 1 d . . . . .
F3 F 0.0631(4) 0.3966(2) 0.46494(14) 0.1169(16) Uani 1 1 d . . . . .
F4 F 0.3536(4) 0.2826(3) 0.37167(18) 0.0724(14) Uani 0.694(4) 1 d . U P A 1
F5 F 0.4097(6) 0.3428(6) 0.3010(6) 0.177(4) Uani 0.694(4) 1 d . U P A 1
F6 F 0.3179(5) 0.2530(4) 0.2851(2) 0.120(3) Uani 0.694(4) 1 d . U P A 1
F4' F 0.410800 0.370000 0.347200 0.087(4) Uani 0.306(4) 1 d . U P A 2
F5' F 0.375300 0.326200 0.276683 0.104(5) Uani 0.306(4) 1 d . U P A 2
F6' F 0.315907 0.245800 0.324306 0.159(6) Uani 0.306(4) 1 d . U P A 2
F7 F 0.1063(2) 0.75972(14) 0.23244(10) 0.0557(7) Uani 1 1 d . . . . .
F8 F 0.1083(2) 0.78546(12) 0.14182(11) 0.0567(7) Uani 1 1 d . . . . .
F9 F -0.02961(19) 0.73676(13) 0.17581(13) 0.0560(7) Uani 1 1 d . . . . .
F10 F 0.4195(5) 0.5205(5) 0.1407(3) 0.079(2) Uani 0.694(4) 1 d . U P A 1
F11 F 0.4037(5) 0.6284(3) 0.0971(5) 0.092(3) Uani 0.694(4) 1 d . U P A 1
F12 F 0.3421(6) 0.5334(7) 0.0566(4) 0.119(3) Uani 0.694(4) 1 d . U P A 1
F10' F 0.3945(13) 0.5032(9) 0.1082(9) 0.078(5) Uani 0.306(4) 1 d . U P A 2
F11' F 0.4343(9) 0.6121(9) 0.1338(7) 0.080(4) Uani 0.306(4) 1 d . U P A 2
F12' F 0.3554(12) 0.5844(10) 0.0549(7) 0.077(4) Uani 0.306(4) 1 d . U P A 2
F13 F -0.3883(3) 0.5279(3) 0.07076(19) 0.0781(15) Uani 0.694(4) 1 d . U P A 1
F15 F -0.3207(9) 0.6242(4) 0.0972(3) 0.137(3) Uani 0.694(4) 1 d . U P A 1
F13' F -0.3906(6) 0.6165(5) 0.1338(6) 0.069(3) Uani 0.306(4) 1 d . U P A 2
F15' F -0.2417(6) 0.6337(6) 0.0979(5) 0.059(3) Uani 0.306(4) 1 d . U P A 2
F14 F -0.2475(4) 0.5515(4) 0.0435(2) 0.147(2) Uani 1 1 d . U . . .
F16 F -0.4270(8) 0.4521(6) 0.2854(5) 0.121(4) Uani 0.694(4) 1 d . U P A 1
F17 F -0.2849(7) 0.4305(7) 0.3355(5) 0.115(4) Uani 0.694(4) 1 d . U P A 1
F18 F -0.3467(12) 0.3470(8) 0.2773(5) 0.069(3) Uani 0.694(4) 1 d . U P A 1
F16' F -0.4455(15) 0.4284(13) 0.2597(7) 0.083(5) Uani 0.306(4) 1 d . U P A 2
F17' F -0.3325(17) 0.4589(12) 0.3277(10) 0.088(5) Uani 0.306(4) 1 d . U P A 2
F18' F -0.327(3) 0.351(2) 0.2951(13) 0.092(8) Uani 0.306(4) 1 d . U P A 2
F19 F 0.0436(4) 0.4138(2) -0.02708(13) 0.1105(14) Uani 1 1 d . U . . .
F20 F -0.0581(5) 0.3100(5) -0.0342(2) 0.145(3) Uani 0.694(4) 1 d . U P A 1
F20' F -0.074100 0.386487 -0.024611 0.107(4) Uani 0.306(4) 1 d . U P A 2
F21 F 0.0896(5) 0.3052(2) -0.04430(16) 0.150(2) Uani 1 1 d . U . . .
F22 F 0.1117(12) 0.1128(7) 0.1134(6) 0.106(5) Uani 0.694(4) 1 d . . P A 1
F23 F 0.1617(10) 0.1594(7) 0.1929(6) 0.119(5) Uani 0.694(4) 1 d . . P A 1
F24 F 0.0018(10) 0.1361(6) 0.1746(4) 0.088(4) Uani 0.694(4) 1 d . . P A 1
F22' F 0.145(2) 0.1272(14) 0.1181(16) 0.099(10) Uani 0.306(4) 1 d . . P A 2
F23' F 0.117(3) 0.1589(15) 0.2048(10) 0.133(16) Uani 0.306(4) 1 d . . P A 2
F24' F -0.010(2) 0.1263(17) 0.1459(17) 0.154(15) Uani 0.306(4) 1 d . . P A 2
Zn1 Zn 0.55051(3) 0.17574(3) 0.07788(2) 0.03547(15) Uani 1 1 d . . . . .

loop_
_atom_site_aniso_label
_atom_site_aniso_U_11
_atom_site_aniso_U_22
_atom_site_aniso_U_33
_atom_site_aniso_U_23
_atom_site_aniso_U_13
_atom_site_aniso_U_12
C1 0.068(3) 0.057(3) 0.087(4) 0.003(3) -0.010(3) -0.015(3)
C2 0.088(4) 0.060(3) 0.094(5) -0.023(3) -0.011(3) 0.006(3)
C3 0.097(5) 0.083(4) 0.077(4) 0.019(3) 0.001(3) 0.036(4)
C4 0.066(3) 0.087(4) 0.085(4) -0.005(3) 0.024(3) 0.023(3)
C5 0.059(3) 0.078(4) 0.057(3) 0.003(3) -0.025(2) -0.018(3)
C6 0.069(4) 0.121(5) 0.068(4) 0.026(4) -0.034(3) -0.011(4)
C7 0.109(5) 0.135(6) 0.050(3) 0.027(4) -0.001(3) 0.022(5)
C8 0.100(5) 0.087(5) 0.107(5) 0.042(4) -0.016(4) 0.014(4)
C9 0.044(3) 0.121(5) 0.064(3) 0.003(3) 0.007(2) -0.026(3)
C10 0.066(3) 0.124(5) 0.068(4) -0.004(4) 0.030(3) -0.014(4)
C11 0.091(5) 0.155(7) 0.043(3) -0.009(4) 0.002(3) 0.031(4)
C12 0.078(4) 0.087(4) 0.086(4) -0.022(3) 0.010(3) 0.023(3)
C13 0.044(3) 0.065(3) 0.089(4) 0.005(3) -0.019(3) -0.017(2)
C14 0.064(4) 0.090(4) 0.110(5) -0.005(4) -0.028(3) -0.012(3)
C15 0.0258(16) 0.0266(17) 0.0210(16) 0.0036(13) -0.0020(13) 0.0002(13)
C16 0.0249(16) 0.0288(17) 0.0209(16) 0.0005(13) 0.0024(13) 0.0024(13)
C17 0.0330(18) 0.0254(17) 0.0188(16) -0.0003(13) -0.0032(13) 0.0018(14)
C18 0.0313(18) 0.0272(17) 0.0257(18) 0.0050(14) 0.0011(14) -0.0042(14)
C19 0.0272(17) 0.0320(18) 0.0303(19) 0.0047(15) 0.0050(14) -0.0009(14)
C20 0.0278(17) 0.0245(17) 0.0332(19) 0.0017(14) 0.0026(14) 0.0012(14)
C21 0.044(2) 0.0268(18) 0.0296(19) -0.0014(15) -0.0018(16) 0.0035(15)
C22 0.037(2) 0.043(2) 0.064(3) 0.005(2) 0.021(2) -0.0001(19)
C23 0.0339(18) 0.0239(17) 0.0271(18) 0.0051(14) 0.0033(14) -0.0052(14)
C24 0.045(2) 0.0259(18) 0.0275(19) 0.0010(14) 0.0022(16) -0.0038(15)
C25 0.051(2) 0.037(2) 0.0251(19) 0.0009(15) 0.0010(16) -0.0105(17)
C26 0.046(2) 0.054(3) 0.030(2) 0.0079(18) -0.0087(17) -0.011(2)
C27 0.036(2) 0.049(2) 0.037(2) 0.0098(18) -0.0072(17) -0.0031(17)
C28 0.0321(19) 0.038(2) 0.0299(19) 0.0029(16) 0.0011(15) -0.0047(16)
C29 0.067(3) 0.055(3) 0.026(2) -0.0014(19) 0.002(2) -0.005(2)
C30 0.044(3) 0.097(4) 0.068(4) 0.030(3) 0.002(3) 0.012(3)
C31 0.0326(19) 0.0259(17) 0.035(2) 0.0028(15) 0.0050(15) -0.0033(14)
C32 0.038(2) 0.0255(17) 0.038(2) 0.0001(15) 0.0114(16) -0.0038(15)
C33 0.035(2) 0.040(2) 0.067(3) -0.008(2) 0.020(2) -0.0079(17)
C34 0.025(2) 0.042(2) 0.110(4) 0.010(3) 0.009(2) 0.0023(18)
C35 0.029(2) 0.047(3) 0.110(4) 0.030(3) -0.004(2) -0.0056(19)
C36 0.0286(19) 0.048(2) 0.060(3) 0.023(2) -0.0015(18) -0.0085(17)
C37 0.053(3) 0.069(4) 0.078(4) -0.010(3) 0.039(3) -0.011(3)
C38 0.039(3) 0.095(5) 0.198(8) 0.104(5) 0.039(4) 0.023(3)
C39 0.0231(16) 0.0324(18) 0.0238(17) 0.0001(14) 0.0015(13) -0.0063(14)
C40 0.036(2) 0.043(2) 0.0284(19) 0.0058(16) -0.0013(15) -0.0101(16)
C41 0.041(2) 0.067(3) 0.0243(19) -0.0057(19) 0.0056(16) -0.025(2)
C42 0.047(2) 0.054(3) 0.041(2) -0.021(2) 0.0127(19) -0.018(2)
C43 0.039(2) 0.036(2) 0.042(2) -0.0089(17) 0.0076(17) -0.0074(17)
C44 0.0309(18) 0.0314(18) 0.0272(18) -0.0001(14) 0.0070(14) -0.0033(14)
C45 0.076(4) 0.130(5) 0.025(2) 0.000(3) 0.006(2) -0.049(4)
C46 0.076(4) 0.035(2) 0.067(4) -0.012(2) 0.014(3) 0.000(2)
N1 0.046(2) 0.056(2) 0.0392(19) 0.0025(16) -0.0056(15) -0.0148(17)
N2 0.050(2) 0.053(2) 0.061(2) 0.0070(19) 0.0083(18) 0.0074(18)
N3 0.054(2) 0.079(3) 0.052(2) 0.026(2) -0.0132(19) -0.015(2)
N4 0.051(2) 0.064(3) 0.053(2) -0.0139(19) 0.0067(18) 0.0008(19)
B1 0.030(2) 0.0253(19) 0.0238(19) 0.0041(15) 0.0032(15) -0.0018(15)
F1 0.0638(18) 0.105(2) 0.0405(15) -0.0146(15) 0.0170(13) -0.0133(16)
F2 0.102(2) 0.110(3) 0.071(2) -0.057(2) 0.0230(19) -0.041(2)
F3 0.182(4) 0.131(3) 0.0420(18) 0.039(2) 0.042(2) 0.068(3)
F4 0.081(3) 0.080(3) 0.052(2) 0.002(2) -0.031(2) 0.045(2)
F5 0.050(4) 0.185(8) 0.300(12) 0.109(8) 0.035(6) 0.031(4)
F6 0.120(5) 0.164(6) 0.071(3) -0.051(4) -0.040(3) 0.104(4)
F4' 0.021(4) 0.159(10) 0.081(7) -0.010(7) -0.008(5) 0.010(5)
F5' 0.053(8) 0.150(10) 0.105(8) 0.006(8) -0.027(6) 0.055(7)
F6' 0.120(11) 0.138(12) 0.222(15) 0.063(13) 0.036(13) 0.038(10)
F7 0.0836(18) 0.0422(13) 0.0394(13) -0.0170(11) -0.0100(12) 0.0137(12)
F8 0.0898(19) 0.0256(12) 0.0568(16) 0.0093(11) 0.0214(14) 0.0090(12)
F9 0.0453(14) 0.0359(13) 0.086(2) -0.0087(12) -0.0008(13) 0.0152(11)
F10 0.034(3) 0.103(5) 0.102(5) 0.048(4) 0.023(3) 0.031(3)
F11 0.052(4) 0.051(3) 0.180(8) 0.042(4) 0.062(4) 0.000(2)
F12 0.075(4) 0.200(9) 0.089(5) -0.068(7) 0.049(4) -0.016(6)
F10' 0.058(9) 0.058(7) 0.125(12) 0.034(9) 0.063(9) 0.024(6)
F11' 0.036(6) 0.104(10) 0.102(10) -0.037(8) 0.024(6) -0.028(6)
F12' 0.075(8) 0.092(9) 0.071(8) 0.017(8) 0.043(6) 0.012(8)
F13 0.047(3) 0.124(4) 0.063(3) 0.038(3) -0.003(2) 0.005(2)
F15 0.212(10) 0.085(5) 0.105(5) -0.006(4) -0.054(6) 0.053(6)
F13' 0.015(4) 0.052(5) 0.140(10) 0.033(6) -0.006(4) 0.014(3)
F15' 0.022(4) 0.066(5) 0.090(6) 0.053(5) -0.007(4) 0.011(4)
F14 0.117(4) 0.203(6) 0.116(4) 0.064(4) -0.022(3) 0.021(4)
F16 0.080(7) 0.109(6) 0.185(11) 0.003(6) 0.092(7) 0.019(5)
F17 0.100(6) 0.177(10) 0.076(5) -0.030(6) 0.057(5) -0.062(6)
F18 0.090(5) 0.054(3) 0.069(6) 0.006(4) 0.043(4) -0.025(3)
F16' 0.034(5) 0.141(15) 0.079(9) 0.025(9) 0.033(6) -0.012(8)
F17' 0.100(13) 0.109(11) 0.060(8) -0.027(7) 0.047(10) -0.014(9)
F18' 0.116(16) 0.089(12) 0.079(16) 0.019(11) 0.064(12) 0.009(11)
F19 0.192(4) 0.110(3) 0.0306(16) 0.0199(18) 0.022(2) 0.005(3)
F20 0.135(5) 0.260(8) 0.034(2) 0.040(4) -0.032(3) -0.131(5)
F20' 0.146(9) 0.136(9) 0.035(5) 0.007(6) -0.017(6) 0.020(9)
F21 0.315(7) 0.098(3) 0.045(2) -0.021(2) 0.076(3) -0.026(4)
F22 0.183(14) 0.040(4) 0.100(6) -0.030(3) 0.050(6) -0.001(5)
F23 0.142(7) 0.045(4) 0.160(12) -0.001(6) -0.077(8) 0.022(4)
F24 0.113(10) 0.042(4) 0.113(6) 0.022(4) 0.043(7) -0.007(5)
F22' 0.089(12) 0.038(11) 0.18(2) -0.002(11) 0.064(13) 0.029(11)
F23' 0.31(5) 0.036(9) 0.060(9) 0.014(7) 0.043(19) 0.057(19)
F24' 0.071(13) 0.048(10) 0.34(4) 0.03(2) -0.04(2) -0.024(9)
Zn1 0.0302(2) 0.0394(3) 0.0358(3) 0.00390(19) -0.00546(17) -0.00207(18)

loop_
_atom_type_symbol
_atom_type_description
_atom_type_scat_dispersion_real
_atom_type_scat_dispersion_imag
_atom_type_scat_source
C C 0.0033 0.0016 'International Tables Vol C Tables 4.2.6.8 and 6.1.1.4'
H H 0.0000 0.0000 'International Tables Vol C Tables 4.2.6.8 and 6.1.1.4'
N N 0.0061 0.0033 'International Tables Vol C Tables 4.2.6.8 and 6.1.1.4'
B B 0.0013 0.0007 'International Tables Vol C Tables 4.2.6.8 and 6.1.1.4'
F F 0.0171 0.0103 'International Tables Vol C Tables 4.2.6.8 and 6.1.1.4'
Zn Zn 0.2839 1.4301 'International Tables Vol C Tables 4.2.6.8 and 6.1.1.4'

loop_
_geom_angle_atom_site_label_1
_geom_angle_atom_site_label_2
_geom_angle_atom_site_label_3
_geom_angle
C2 C1 N1 112.5(5)
C2 C1 H1A 109.1
N1 C1 H1A 109.1
C2 C1 H1B 109.1
N1 C1 H1B 109.1
H1A C1 H1B 107.8
C1 C2 N2 113.8(5)
C1 C2 H2A 108.8
N2 C2 H2A 108.8
C1 C2 H2B 108.8
N2 C2 H2B 108.8
H2A C2 H2B 107.7
N2 C3 H3A 109.5
N2 C3 H3B 109.5
H3A C3 H3B 109.5
N2 C3 H3C 109.5
H3A C3 H3C 109.5
H3B C3 H3C 109.5
N2 C4 H4A 109.5
N2 C4 H4B 109.5
H4A C4 H4B 109.5
N2 C4 H4C 109.5
H4A C4 H4C 109.5
H4B C4 H4C 109.5
N1 C5 C6 112.4(4)
N1 C5 H5A 109.1
C6 C5 H5A 109.1
N1 C5 H5B 109.1
C6 C5 H5B 109.1
H5A C5 H5B 107.9
N3 C6 C5 110.3(5)
N3 C6 H6A 109.6
C5 C6 H6A 109.6
N3 C6 H6B 109.6
C5 C6 H6B 109.6
H6A C6 H6B 108.1
N3 C7 H7A 109.5
N3 C7 H7B 109.5
H7A C7 H7B 109.5
N3 C7 H7C 109.5
H7A C7 H7C 109.5
H7B C7 H7C 109.5
N3 C8 H8A 109.5
N3 C8 H8B 109.5
H8A C8 H8B 109.5
N3 C8 H8C 109.5
H8A C8 H8C 109.5
H8B C8 H8C 109.5
C10 C9 N1 112.5(4)
C10 C9 H9A 109.1
N1 C9 H9A 109.1
C10 C9 H9B 109.1
N1 C9 H9B 109.1
H9A C9 H9B 107.8
C9 C10 N4 112.2(5)
C9 C10 H10A 109.2
N4 C10 H10A 109.2
C9 C10 H10B 109.2
N4 C10 H10B 109.2
H10A C10 H10B 107.9
N4 C11 H11A 109.5
N4 C11 H11B 109.5
H11A C11 H11B 109.5
N4 C11 H11C 109.5
H11A C11 H11C 109.5
H11B C11 H11C 109.5
N4 C12 H12A 109.5
N4 C12 H12B 109.5
H12A C12 H12B 109.5
N4 C12 H12C 109.5
H12A C12 H12C 109.5
H12B C12 H12C 109.5
C14 C13 Zn1 120.9(4)
C14 C13 H13A 107.1
Zn1 C13 H13A 107.1
C14 C13 H13B 107.1
Zn1 C13 H13B 107.1
H13A C13 H13B 106.8
C13 C14 H14A 109.5
C13 C14 H14B 109.5
H14A C14 H14B 109.5
C13 C14 H14C 109.5
H14A C14 H14C 109.5
H14B C14 H14C 109.5
C16 C15 C20 115.3(3)
C16 C15 B1 122.8(3)
C20 C15 B1 121.8(3)
C17 C16 C15 122.5(3)
C17 C16 H16 118.7
C15 C16 H16 118.7
C18 C17 C16 120.4(3)
C18 C17 C21 119.7(3)
C16 C17 C21 119.8(3)
C19 C18 C17 118.3(3)
C19 C18 H18 120.9
C17 C18 H18 120.9
C18 C19 C20 120.8(3)
C18 C19 C22 119.8(3)
C20 C19 C22 119.4(3)
C19 C20 C15 122.5(3)
C19 C20 H20 118.7
C15 C20 H20 118.7
F9 C21 F8 106.7(3)
F9 C21 F7 105.3(3)
F8 C21 F7 105.9(3)
F9 C21 C17 113.1(3)
F8 C21 C17 113.3(3)
F7 C21 C17 111.9(3)
F10' C22 F12' 101.9(11)
F11 C22 F12 103.1(7)
F11 C22 F10 110.2(6)
F12 C22 F10 106.1(7)
F10' C22 F11' 104.8(11)
F12' C22 F11' 102.0(10)
F10' C22 C19 119.2(7)
F12' C22 C19 115.2(7)
F11 C22 C19 113.9(4)
F12 C22 C19 111.7(4)
F10 C22 C19 111.2(4)
F11' C22 C19 111.7(6)
C28 C23 C24 115.0(3)
C28 C23 B1 120.6(3)
C24 C23 B1 124.4(3)
C25 C24 C23 122.3(4)
C25 C24 H24 118.9
C23 C24 H24 118.9
C26 C25 C24 121.1(4)
C26 C25 C29 119.0(4)
C24 C25 C29 119.9(4)
C27 C26 C25 117.9(4)
C27 C26 H26 121.0
C25 C26 H26 121.0
C26 C27 C28 120.8(4)
C26 C27 C30 120.1(4)
C28 C27 C30 119.0(4)
C27 C28 C23 122.7(4)
C27 C28 H28 118.6
C23 C28 H28 118.6
F3 C29 F2 107.1(4)
F3 C29 F1 106.5(4)
F2 C29 F1 104.8(4)
F3 C29 C25 112.9(4)
F2 C29 C25 111.8(4)
F1 C29 C25 113.3(4)
F6' C30 F5' 106.0(5)
F5 C30 F4 109.9(6)
F5 C30 F6 97.7(8)
F4 C30 F6 101.4(6)
F6' C30 C27 116.4(4)
F5' C30 C27 109.6(4)
F5 C30 C27 118.2(6)
F4 C30 C27 114.6(5)
F6 C30 C27 112.6(5)
F6' C30 F4' 134.4(4)
F5' C30 F4' 82.3(3)
C27 C30 F4' 101.5(4)
C32 C31 C36 115.1(3)
C32 C31 B1 124.6(3)
C36 C31 B1 120.2(3)
C33 C32 C31 122.0(4)
C33 C32 H32 119.0
C31 C32 H32 119.0
C34 C33 C32 121.5(4)
C34 C33 C37 120.0(4)
C32 C33 C37 118.5(4)
C33 C34 C35 118.1(4)
C33 C34 H34 121.0
C35 C34 H34 121.0
C34 C35 C36 120.5(4)
C34 C35 C38 119.1(4)
C36 C35 C38 119.8(5)
C35 C36 C31 122.7(4)
C35 C36 H36 118.6
C31 C36 H36 118.6
F17' C37 F18' 107.3(18)
F16 C37 F18 109.8(9)
F16 C37 F17 104.8(7)
F18 C37 F17 102.2(9)
F17' C37 F16' 103.5(12)
F18' C37 F16' 103.6(19)
F17' C37 C33 115.5(11)
F16 C37 C33 116.6(7)
F18' C37 C33 118.5(16)
F18 C37 C33 111.4(7)
F17 C37 C33 111.0(5)
F16' C37 C33 106.8(8)
F15 C38 F13 111.7(7)
F15 C38 F14 105.6(7)
F13 C38 F14 98.7(8)
F14 C38 F15' 80.6(5)
F15 C38 C35 111.0(9)
F13 C38 C35 116.2(5)
F14 C38 C35 112.8(4)
F15' C38 C35 93.7(6)
F14 C38 F13' 148.6(6)
F15' C38 F13' 77.4(6)
C35 C38 F13' 90.9(6)
C44 C39 C40 115.6(3)
C44 C39 B1 123.3(3)
C40 C39 B1 121.0(3)
C41 C40 C39 122.3(4)
C41 C40 H40 118.8
C39 C40 H40 118.8
C42 C41 C40 120.7(4)
C42 C41 C45 118.5(4)
C40 C41 C45 120.8(5)
C43 C42 C41 118.3(4)
C43 C42 H42 120.9
C41 C42 H42 120.9
C42 C43 C44 120.5(4)
C42 C43 C46 120.4(4)
C44 C43 C46 119.1(4)
C43 C44 C39 122.5(3)
C43 C44 H44 118.7
C39 C44 H44 118.7
F21 C45 F19 105.5(4)
F21 C45 F20 93.2(6)
F19 C45 F20 118.1(7)
F21 C45 C41 114.5(6)
F19 C45 C41 113.8(5)
F20 C45 C41 110.0(4)
F21 C45 F20' 134.5(5)
F19 C45 F20' 67.4(4)
C41 C45 F20' 108.8(4)
F22' C46 F23' 112(2)
F24 C46 F22 106.1(8)
F24 C46 F23 104.5(9)
F22 C46 F23 103.6(10)
F22' C46 F24' 105.0(19)
F23' C46 F24' 106(2)
F22' C46 C43 109.5(15)
F23' C46 C43 114.5(13)
F24 C46 C43 113.2(7)
F22 C46 C43 116.4(8)
F23 C46 C43 111.9(6)
F24' C46 C43 108.7(15)
C1 N1 C5 109.8(4)
C1 N1 C9 111.4(4)
C5 N1 C9 108.2(4)
C1 N1 Zn1 109.1(3)
C5 N1 Zn1 109.7(3)
C9 N1 Zn1 108.5(3)
C3 N2 C4 109.2(4)
C3 N2 C2 111.2(5)
C4 N2 C2 109.8(5)
C3 N2 Zn1 109.4(3)
C4 N2 Zn1 110.6(3)
C2 N2 Zn1 106.5(3)
C7 N3 C6 116.0(5)
C7 N3 C8 107.0(5)
C6 N3 C8 105.6(5)
C7 N3 Zn1 109.0(3)
C6 N3 Zn1 109.0(3)
C8 N3 Zn1 110.0(4)
C10 N4 C12 112.0(5)
C10 N4 C11 106.9(5)
C12 N4 C11 108.6(5)
C10 N4 Zn1 109.9(3)
C12 N4 Zn1 108.3(3)
C11 N4 Zn1 111.1(3)
C31 B1 C23 114.3(3)
C31 B1 C39 105.9(3)
C23 B1 C39 110.8(3)
C31 B1 C15 110.5(3)
C23 B1 C15 105.2(3)
C39 B1 C15 110.2(3)
C45 F19 F20' 62.9(4)
C45 F20' F19 49.7(3)
C13 Zn1 N2 105.48(19)
C13 Zn1 N4 104.1(2)
N2 Zn1 N4 115.47(15)
C13 Zn1 N1 175.22(18)
N2 Zn1 N1 77.92(14)
N4 Zn1 N1 77.02(14)
C13 Zn1 N3 98.44(19)
N2 Zn1 N3 115.18(17)
N4 Zn1 N3 115.28(16)
N1 Zn1 N3 76.96(14)

loop_
_geom_bond_atom_site_label_1
_geom_bond_atom_site_label_2
_geom_bond_distance
C1 C2 1.431(8)
C1 N1 1.450(6)
C1 H1A 0.9900
C1 H1B 0.9900
C2 N2 1.498(7)
C2 H2A 0.9900
C2 H2B 0.9900
C3 N2 1.447(7)
C3 H3A 0.9800
C3 H3B 0.9800
C3 H3C 0.9800
C4 N2 1.451(6)
C4 H4A 0.9800
C4 H4B 0.9800
C4 H4C 0.9800
C5 N1 1.476(6)
C5 C6 1.494(8)
C5 H5A 0.9900
C5 H5B 0.9900
C6 N3 1.472(7)
C6 H6A 0.9900
C6 H6B 0.9900
C7 N3 1.438(8)
C7 H7A 0.9800
C7 H7B 0.9800
C7 H7C 0.9800
C8 N3 1.493(8)
C8 H8A 0.9800
C8 H8B 0.9800
C8 H8C 0.9800
C9 C10 1.449(8)
C9 N1 1.494(6)
C9 H9A 0.9900
C9 H9B 0.9900
C10 N4 1.455(7)
C10 H10A 0.9900
C10 H10B 0.9900
C11 N4 1.475(7)
C11 H11A 0.9800
C11 H11B 0.9800
C11 H11C 0.9800
C12 N4 1.461(7)
C12 H12A 0.9800
C12 H12B 0.9800
C12 H12C 0.9800
C13 C14 1.524(7)
C13 Zn1 2.005(4)
C13 H13A 0.9900
C13 H13B 0.9900
C14 H14A 0.9800
C14 H14B 0.9800
C14 H14C 0.9800
C15 C16 1.393(5)
C15 C20 1.396(5)
C15 B1 1.646(5)
C16 C17 1.385(5)
C16 H16 0.9500
C17 C18 1.383(5)
C17 C21 1.488(5)
C18 C19 1.374(5)
C18 H18 0.9500
C19 C20 1.379(5)
C19 C22 1.489(5)
C20 H20 0.9500
C21 F9 1.328(4)
C21 F8 1.330(4)
C21 F7 1.343(4)
C22 F10' 1.214(15)
C22 F12' 1.272(15)
C22 F11 1.298(7)
C22 F12 1.320(8)
C22 F10 1.333(8)
C22 F11' 1.390(12)
C23 C28 1.397(5)
C23 C24 1.399(5)
C23 B1 1.640(5)
C24 C25 1.383(5)
C24 H24 0.9500
C25 C26 1.379(6)
C25 C29 1.496(6)
C26 C27 1.376(6)
C26 H26 0.9500
C27 C28 1.383(5)
C27 C30 1.489(7)
C28 H28 0.9500
C29 F3 1.315(5)
C29 F2 1.318(5)
C29 F1 1.328(5)
C30 F6' 1.233(7)
C30 F5' 1.236(6)
C30 F5 1.257(9)
C30 F4 1.310(7)
C30 F6 1.377(9)
C30 F4' 1.519(6)
C31 C32 1.392(5)
C31 C36 1.402(5)
C31 B1 1.636(5)
C32 C33 1.389(6)
C32 H32 0.9500
C33 C34 1.373(7)
C33 C37 1.496(6)
C34 C35 1.375(7)
C34 H34 0.9500
C35 C36 1.388(6)
C35 C38 1.584(9)
C36 H36 0.9500
C37 F17' 1.25(2)
C37 F16 1.272(11)
C37 F18' 1.30(4)
C37 F18 1.330(16)
C37 F17 1.379(12)
C37 F16' 1.44(2)
C38 F15 1.186(9)
C38 F13 1.211(9)
C38 F14 1.375(9)
C38 F15' 1.578(13)
C38 F13' 1.801(14)
C39 C44 1.392(5)
C39 C40 1.393(5)
C39 B1 1.646(5)
C40 C41 1.387(6)
C40 H40 0.9500
C41 C42 1.380(6)
C41 C45 1.491(6)
C42 C43 1.378(6)
C42 H42 0.9500
C43 C44 1.388(5)
C43 C46 1.492(6)
C44 H44 0.9500
C45 F21 1.286(8)
C45 F19 1.293(7)
C45 F20 1.318(7)
C45 F20' 1.508(7)
C46 F22' 1.28(2)
C46 F23' 1.28(3)
C46 F24 1.296(11)
C46 F22 1.303(12)
C46 F23 1.326(12)
C46 F24' 1.36(3)
N1 Zn1 2.287(3)
N2 Zn1 2.258(4)
N3 Zn1 2.289(4)
N4 Zn1 2.266(4)
F19 F20' 1.564(5)

loop_
_geom_hbond_atom_site_label_D
_geom_hbond_atom_site_label_H
_geom_hbond_atom_site_label_A
_geom_hbond_distance_DH
_geom_hbond_distance_HA
_geom_hbond_distance_DA
_geom_hbond_angle_DHA
_geom_hbond_site_symmetry_A
_geom_hbond_publ_flag
C2 H2A F10'^b 0.99 2.61 3.525(15) 154.1 . yes
C5 H5B F7 0.99 2.61 3.104(5) 111.2 2_645 yes
C6 H6A F24'^b 0.99 2.61 3.31(3) 127.3 1_655 yes
C11 H11A F4'^b 0.98 2.54 3.053(6) 112.6 4_565 yes
C12 H12C F2 0.98 2.59 3.338(7) 133.5 2_645 yes
C2 H2A F10'^b 0.99 2.61 3.525(15) 154.1 . yes
C5 H5B F7 0.99 2.61 3.104(5) 111.2 2_645 yes
C6 H6A F24'^b 0.99 2.61 3.31(3) 127.3 1_655 yes
C11 H11A F4'^b 0.98 2.54 3.053(6) 112.6 4_565 yes
C12 H12C F2 0.98 2.59 3.338(7) 133.5 2_645 yes
